data_1507549
loop_
_publ_author_name
'Chang, Theresa'
'Heiss, Aaron M.'
'Cantrill, Stuart J.'
'Fyfe, Matthew C. T.'
'Pease, Anthony R.'
'Rowan, Stuart J.'
'Stoddart, J. Fraser'
'Williams, David J.'

_publ_section_title
;
 Toward Interlocked Molecules beyond Catenanes and Rotaxanes
;
_journal_issue 19
_journal_name_full 'Organic Letters'
_journal_page_first 2943
_journal_paper_doi 10.1021/ol006187g
_journal_volume 2
_journal_year 2000
_chemical_formula_sum 'C80 H100 F12 N4 O20 P2'
_chemical_formula_weight 1727.58
_chemical_name_systematic
; 
 ? 
;
_space_group_IT_number 4
_symmetry_cell_setting monoclinic
_symmetry_space_group_name_Hall 'P 2yb'
_symmetry_space_group_name_H-M 'P 1 21 1'
_atom_sites_solution_hydrogens geom
_atom_sites_solution_primary direct
_atom_sites_solution_secondary difmap
_audit_creation_method SHELXL
_cell_angle_alpha 90.00
_cell_angle_beta 113.524(9)
_cell_angle_gamma 90.00
_cell_formula_units_Z 2
_cell_length_a 12.044(2)
_cell_length_b 25.471(2)
_cell_length_c 14.6318(15)
_cell_measurement_reflns_used 37
_cell_measurement_temperature 183(2)
_cell_measurement_theta_max 28.01
_cell_measurement_theta_min 10.73
_cell_volume 4115.6(9)
_computing_cell_refinement 'Siemens XSCANS'
_computing_data_collection 'Siemens XSCANS'
_computing_data_reduction 'Siemens SHELXTL'
_computing_molecular_graphics 'Siemens SHELXTL'
_computing_publication_material 'Siemens SHELXTL'
_computing_structure_refinement 'SHELXL-93 (Sheldrick, 1993)'
_computing_structure_solution 'SHELXS-86 (Sheldrick, 1990)'
_diffrn_ambient_temperature 183(2)
_diffrn_measurement_device 'Siemens P4'
_diffrn_measurement_method '\w scans'
_diffrn_radiation_monochromator graphite
_diffrn_radiation_source 'fine-focus sealed tube'
_diffrn_radiation_type CuK\a
_diffrn_radiation_wavelength 1.54178
_diffrn_reflns_av_R_equivalents 0.0604
_diffrn_reflns_av_sigmaI/netI 0.0375
_diffrn_reflns_limit_h_max 9
_diffrn_reflns_limit_h_min -14
_diffrn_reflns_limit_k_max 29
_diffrn_reflns_limit_k_min -21
_diffrn_reflns_limit_l_max 16
_diffrn_reflns_limit_l_min -17
_diffrn_reflns_number 7344
_diffrn_reflns_theta_max 63.99
_diffrn_reflns_theta_min 3.29
_diffrn_standards_interval_count 97
_diffrn_standards_number 3
_exptl_absorpt_coefficient_mu 1.349
_exptl_absorpt_correction_T_max 0.6975
_exptl_absorpt_correction_T_min 0.5423
_exptl_absorpt_correction_type integration
_exptl_crystal_colour Colourless
_exptl_crystal_density_diffrn 1.394
_exptl_crystal_description needles
_exptl_crystal_F_000 1812
_exptl_crystal_size_max 0.67
_exptl_crystal_size_mid 0.43
_exptl_crystal_size_min 0.30
_refine_diff_density_max 0.481
_refine_diff_density_min -0.472
_refine_diff_density_rms 0.069
_refine_ls_abs_structure_details 'Flack H D (1983), Acta Cryst. A39, 876-881'
_refine_ls_abs_structure_Flack 0.15(4)
_refine_ls_extinction_coef 0.0019(2)
_refine_ls_extinction_expression Fc^*^=kFc[1+0.001xFc^2^\l^3^/sin(2\q)]^-1/4^
_refine_ls_extinction_method SHELXL
_refine_ls_goodness_of_fit_all 1.041
_refine_ls_goodness_of_fit_obs 1.053
_refine_ls_matrix_type full
_refine_ls_number_parameters 1091
_refine_ls_number_reflns 6856
_refine_ls_number_restraints 1
_refine_ls_restrained_S_all 1.055
_refine_ls_restrained_S_obs 1.053
_refine_ls_R_factor_all 0.0678
_refine_ls_R_factor_obs 0.0615
_refine_ls_shift/esd_max -0.141
_refine_ls_shift/esd_mean 0.004
_refine_ls_structure_factor_coef Fsqd
_refine_ls_weighting_details 'w=1/[\s^2^(Fo^2^)+(0.1243P)^2^+1.4044P] where P=(Fo^2^+2Fc^2^)/3'
_refine_ls_weighting_scheme calc
_refine_ls_wR_factor_all 0.1729
_refine_ls_wR_factor_obs 0.1639
_reflns_number_observed 6389
_reflns_number_total 6985
_reflns_observed_criterion >2sigma(I)
_cod_data_source_file ol006187g.cif
_cod_data_source_block fs9911
_cod_depositor_comments
;
The following automatic conversions were performed:

'_symmetry_cell_setting' value 'Monoclinic' changed to 'monoclinic'
according to /home/saulius/struct/CIF-dictionaries/cif_core.dic
dictionary named 'cif_core.dic' version 2.4.2 from 2011-04-26.

Automatic conversion script
Id: cif_fix_values 1715 2011-07-08 13:25:40Z adriana 

The following automatic conversions were performed:

'_refine_ls_weighting_scheme' value 'calc
w=1/[\s^2^(Fo^2^)+(0.1243P)^2^+1.4044P] where P=(Fo^2^+2Fc^2^)/3' was
changed to 'calc'. New tag '_refine_ls_weighting_details' was
created. The value of the new tag was set to
'w=1/[\s^2^(Fo^2^)+(0.1243P)^2^+1.4044P] where P=(Fo^2^+2Fc^2^)/3'.

Automatic conversion script
Id: cif_fix_values 3143 2015-03-26 13:38:13Z robertas 
;
_cod_original_cell_volume 4115.7(8)
_cod_original_sg_symbol_H-M P2(1)
_cod_database_code 1507549

loop_
_symmetry_equiv_pos_as_xyz
'x, y, z'
'-x, y+1/2, -z'

loop_
_atom_site_aniso_label
_atom_site_aniso_U_11
_atom_site_aniso_U_22
_atom_site_aniso_U_33
_atom_site_aniso_U_23
_atom_site_aniso_U_13
_atom_site_aniso_U_12
P1 0.0635(11) 0.0614(11) 0.0534(10) 0.0107(8) 0.0203(8) 0.0010(9)
F11 0.086(3) 0.080(3) 0.063(3) 0.019(2) 0.013(2) 0.004(3)
F12 0.078(3) 0.112(5) 0.105(4) 0.006(4) 0.047(3) 0.013(3)
F13 0.083(3) 0.137(5) 0.089(4) 0.012(4) 0.049(3) -0.010(4)
F14 0.113(4) 0.057(3) 0.105(4) -0.001(3) 0.057(4) -0.007(3)
F15 0.107(4) 0.115(5) 0.064(3) -0.001(3) 0.007(3) -0.009(4)
F16 0.129(5) 0.068(3) 0.072(3) 0.024(3) 0.006(3) 0.005(3)
P2 0.0592(10) 0.0645(11) 0.0477(9) 0.0111(8) 0.0189(8) -0.0031(8)
F21 0.166(7) 0.124(6) 0.068(4) -0.015(4) -0.013(4) 0.012(5)
F22 0.209(9) 0.114(6) 0.079(4) -0.017(4) 0.036(5) -0.047(6)
F23 0.082(6) 0.192(14) 0.195(13) -0.051(12) 0.092(8) -0.002(8)
F24 0.095(7) 0.119(9) 0.287(20) -0.017(11) 0.125(11) -0.003(7)
F25 0.181(12) 0.062(5) 0.103(7) 0.034(5) 0.045(8) -0.009(7)
F26 0.184(13) 0.059(5) 0.117(8) 0.048(5) 0.053(8) 0.009(7)
O1 0.035(2) 0.088(3) 0.042(2) -0.011(2) 0.014(2) 0.007(2)
C2 0.041(3) 0.067(4) 0.040(3) -0.006(3) 0.020(3) 0.004(3)
C3 0.052(3) 0.056(3) 0.031(3) -0.002(2) 0.018(2) -0.001(3)
O4 0.044(2) 0.042(2) 0.041(2) -0.008(2) 0.019(2) 0.005(2)
C5 0.051(3) 0.047(3) 0.044(3) -0.012(3) 0.020(3) -0.001(3)
C6 0.046(3) 0.057(3) 0.034(3) -0.013(3) 0.007(2) -0.008(3)
O7 0.036(2) 0.052(2) 0.031(2) -0.011(2) 0.006(2) -0.006(2)
C8 0.036(3) 0.037(3) 0.043(3) -0.010(2) 0.012(2) -0.007(2)
C9 0.031(2) 0.042(3) 0.037(3) -0.004(2) 0.008(2) -0.008(2)
O10 0.028(2) 0.033(2) 0.036(2) -0.0036(14) 0.0091(14) -0.0003(14)
C11 0.027(2) 0.031(2) 0.035(2) 0.003(2) 0.014(2) -0.001(2)
C12 0.030(2) 0.045(3) 0.035(3) 0.004(2) 0.008(2) 0.001(2)
C13 0.023(2) 0.049(3) 0.053(3) 0.014(3) 0.008(2) 0.005(2)
C14 0.033(3) 0.046(3) 0.058(4) 0.010(3) 0.026(3) 0.010(2)
C15 0.033(3) 0.041(3) 0.042(3) -0.002(2) 0.020(2) -0.003(2)
C16 0.023(2) 0.036(2) 0.034(2) 0.004(2) 0.012(2) -0.001(2)
O17 0.027(2) 0.039(2) 0.030(2) 0.0000(14) 0.0106(14) 0.0007(14)
C18 0.031(2) 0.061(3) 0.029(2) -0.008(2) 0.012(2) 0.002(2)
C19 0.031(3) 0.074(4) 0.033(3) 0.005(3) 0.016(2) -0.001(3)
O20 0.027(2) 0.055(2) 0.031(2) 0.012(2) 0.0115(14) 0.008(2)
C21 0.033(3) 0.058(3) 0.033(3) 0.014(2) 0.009(2) 0.011(2)
C22 0.032(3) 0.065(4) 0.024(2) 0.003(2) 0.001(2) 0.002(2)
O23 0.027(2) 0.061(2) 0.031(2) 0.003(2) 0.0059(14) -0.003(2)
C24 0.029(3) 0.086(5) 0.042(3) 0.001(3) 0.009(2) -0.011(3)
C25 0.041(3) 0.061(4) 0.046(3) -0.005(3) 0.016(2) -0.015(3)
O26 0.031(2) 0.066(3) 0.040(2) -0.001(2) 0.007(2) 0.000(2)
C27 0.028(2) 0.062(4) 0.043(3) 0.008(3) 0.016(2) -0.002(2)
C28 0.028(3) 0.066(4) 0.053(3) 0.017(3) 0.011(2) -0.006(3)
C29 0.030(3) 0.080(5) 0.069(4) 0.030(4) 0.022(3) 0.004(3)
C30 0.042(3) 0.067(4) 0.069(4) 0.021(4) 0.029(3) 0.010(3)
C31 0.043(3) 0.064(4) 0.060(4) 0.008(3) 0.028(3) 0.006(3)
C32 0.030(3) 0.068(4) 0.039(3) 0.005(3) 0.017(2) 0.003(3)
O33 0.037(2) 0.039(2) 0.039(2) -0.0014(15) 0.018(2) 0.0013(15)
C34 0.041(3) 0.053(3) 0.040(3) -0.012(2) 0.022(2) -0.004(2)
C35 0.052(3) 0.047(3) 0.032(3) 0.000(2) 0.019(2) -0.005(3)
O36 0.043(2) 0.047(2) 0.030(2) -0.002(2) 0.011(2) 0.003(2)
C37 0.046(3) 0.065(4) 0.029(3) -0.001(3) 0.009(2) 0.006(3)
C38 0.037(3) 0.065(4) 0.028(3) 0.004(2) 0.002(2) 0.008(3)
O39 0.035(2) 0.057(2) 0.037(2) 0.004(2) 0.010(2) 0.004(2)
C40 0.032(3) 0.048(3) 0.049(3) 0.001(3) 0.010(2) -0.002(2)
C41 0.038(3) 0.053(4) 0.068(4) 0.008(3) 0.019(3) -0.002(3)
O42 0.032(2) 0.060(3) 0.050(2) 0.000(2) 0.012(2) 0.001(2)
C43 0.028(2) 0.053(3) 0.043(3) 0.008(2) 0.013(2) -0.002(2)
C44 0.027(3) 0.061(4) 0.044(3) 0.008(3) 0.010(2) -0.005(2)
C45 0.039(3) 0.073(4) 0.063(4) 0.016(3) 0.028(3) 0.007(3)
C46 0.053(4) 0.070(4) 0.062(4) 0.001(3) 0.031(3) -0.003(3)
C47 0.059(4) 0.069(4) 0.068(4) -0.014(3) 0.040(4) -0.018(3)
C48 0.031(3) 0.069(4) 0.050(3) -0.003(3) 0.019(2) -0.015(3)
O49 0.033(2) 0.137(6) 0.055(3) 0.006(3) 0.014(2) -0.011(3)
C50 0.041(4) 0.070(6) 0.068(6) -0.001(5) 0.030(4) -0.008(4)
C50' 0.018(8) 0.044(12) 0.042(11) -0.026(9) 0.010(8) -0.010(8)
C51 0.053(4) 0.072(4) 0.040(3) -0.013(3) 0.023(3) -0.017(3)
O52 0.038(2) 0.052(2) 0.031(2) -0.011(2) 0.012(2) -0.008(2)
C53 0.036(3) 0.060(4) 0.034(3) -0.015(3) 0.010(2) -0.001(3)
C54 0.035(3) 0.033(3) 0.039(3) -0.013(2) 0.005(2) 0.001(2)
O55 0.032(2) 0.033(2) 0.037(2) -0.0035(14) 0.0129(14) 0.0008(14)
C56 0.031(2) 0.038(3) 0.032(2) -0.004(2) 0.008(2) -0.007(2)
C57 0.027(2) 0.053(3) 0.040(3) 0.005(2) 0.013(2) 0.002(2)
O58 0.030(2) 0.042(2) 0.039(2) -0.002(2) 0.0134(15) 0.004(2)
C59 0.034(2) 0.035(2) 0.040(3) 0.009(2) 0.023(2) 0.005(2)
C60 0.038(3) 0.048(3) 0.052(3) 0.016(3) 0.026(3) 0.013(2)
C61 0.050(3) 0.048(3) 0.077(5) 0.019(3) 0.041(3) 0.019(3)
C62 0.055(4) 0.037(3) 0.088(5) 0.004(3) 0.049(4) 0.010(3)
C63 0.048(3) 0.035(3) 0.060(4) -0.001(3) 0.034(3) 0.003(2)
C64 0.032(2) 0.032(2) 0.050(3) 0.002(2) 0.027(2) -0.001(2)
C65 0.034(3) 0.035(3) 0.063(4) 0.014(3) 0.014(3) 0.004(2)
C66 0.034(3) 0.057(4) 0.077(5) 0.029(4) 0.009(3) -0.004(3)
C67 0.044(3) 0.041(3) 0.067(4) 0.019(3) -0.008(3) -0.008(3)
C68 0.073(5) 0.024(3) 0.046(3) 0.000(2) -0.010(3) 0.005(3)
C69 0.053(3) 0.033(3) 0.040(3) -0.002(2) 0.004(2) 0.007(2)
C70 0.028(2) 0.025(2) 0.032(2) 0.003(2) -0.003(2) 0.004(2)
C71 0.027(2) 0.029(2) 0.035(2) 0.000(2) 0.011(2) 0.003(2)
N72 0.025(2) 0.027(2) 0.043(2) 0.004(2) 0.016(2) 0.002(2)
C73 0.031(2) 0.029(2) 0.046(3) 0.004(2) 0.019(2) -0.002(2)
C74 0.030(2) 0.028(2) 0.033(2) 0.000(2) 0.015(2) -0.002(2)
C75 0.033(2) 0.025(2) 0.036(3) 0.000(2) 0.018(2) -0.005(2)
C76 0.045(3) 0.028(2) 0.042(3) -0.006(2) 0.020(2) -0.005(2)
C77 0.059(3) 0.038(3) 0.037(3) -0.008(2) 0.010(3) -0.007(3)
C78 0.047(3) 0.051(3) 0.031(3) 0.000(2) 0.001(2) -0.005(3)
C79 0.037(3) 0.043(3) 0.038(3) 0.005(2) 0.010(2) 0.000(2)
C80 0.032(2) 0.025(2) 0.040(3) 0.000(2) 0.019(2) -0.007(2)
C81 0.029(2) 0.024(2) 0.039(3) 0.001(2) 0.019(2) -0.002(2)
C82 0.036(2) 0.026(2) 0.036(2) 0.001(2) 0.019(2) -0.003(2)
C83 0.057(3) 0.030(2) 0.041(3) -0.004(2) 0.022(3) -0.003(2)
C84 0.073(4) 0.039(3) 0.037(3) -0.008(2) 0.020(3) -0.010(3)
C85 0.051(3) 0.049(3) 0.038(3) 0.001(3) 0.003(3) -0.010(3)
C86 0.036(3) 0.039(3) 0.033(3) 0.001(2) 0.010(2) -0.004(2)
C87 0.030(2) 0.026(2) 0.035(2) 0.001(2) 0.014(2) -0.003(2)
C88 0.033(2) 0.025(2) 0.050(3) -0.004(2) 0.019(2) -0.001(2)
N89 0.026(2) 0.029(2) 0.037(2) 0.000(2) 0.010(2) 0.001(2)
C90 0.030(2) 0.036(3) 0.033(2) 0.003(2) 0.010(2) 0.004(2)
C91 0.026(2) 0.031(2) 0.026(2) 0.002(2) 0.000(2) 0.005(2)
C92 0.036(3) 0.039(3) 0.040(3) 0.003(2) 0.009(2) 0.004(2)
C93 0.046(3) 0.033(3) 0.044(3) -0.006(2) -0.004(3) 0.004(2)
C94 0.043(3) 0.035(3) 0.049(3) 0.007(2) -0.004(3) -0.007(2)
C95 0.042(3) 0.047(3) 0.046(3) 0.006(3) 0.012(2) -0.010(3)
C96 0.039(3) 0.040(3) 0.037(3) 0.006(2) 0.010(2) 0.005(2)
N97 0.063(4) 0.098(6) 0.089(5) 0.030(5) 0.036(4) 0.015(4)
O98 0.092(4) 0.083(4) 0.057(3) 0.002(3) 0.038(3) 0.002(3)
O99 0.085(5) 0.149(8) 0.112(6) 0.064(6) 0.040(4) 0.025(5)
C100 0.104(8) 0.088(8) 0.113(9) 0.026(7) 0.024(7) -0.002(6)
N101 0.051(3) 0.086(4) 0.050(3) -0.009(3) 0.023(3) 0.010(3)
O102 0.100(5) 0.083(4) 0.077(4) 0.011(3) 0.042(4) 0.016(4)
O103 0.273(14) 0.119(7) 0.136(8) 0.011(6) 0.147(9) 0.076(8)
C104 0.090(6) 0.080(6) 0.087(6) 0.010(5) 0.044(5) 0.013(5)

loop_
_atom_site_label
_atom_site_type_symbol
_atom_site_fract_x
_atom_site_fract_y
_atom_site_fract_z
_atom_site_U_iso_or_equiv
_atom_site_thermal_displace_type
_atom_site_occupancy
_atom_site_calc_flag
_atom_site_refinement_flags
_atom_site_disorder_group
P1 P 0.5335(2) 0.21426(8) 0.39492(14) 0.0604(5) Uani 1 d . .
F11 F 0.4460(5) 0.2083(2) 0.2800(4) 0.0813(14) Uani 1 d . .
F12 F 0.6460(5) 0.2097(3) 0.3666(5) 0.095(2) Uani 1 d . .
F13 F 0.4224(5) 0.2199(3) 0.4240(4) 0.098(2) Uani 1 d . .
F14 F 0.5343(6) 0.2762(2) 0.3809(5) 0.088(2) Uani 1 d . .
F15 F 0.6202(6) 0.2214(3) 0.5084(4) 0.104(2) Uani 1 d . .
F16 F 0.5316(6) 0.1528(2) 0.4093(4) 0.101(2) Uani 1 d . .
P2 P 0.9314(2) 0.10089(8) 0.12654(13) 0.0579(5) Uani 1 d . .
F21 F 0.8672(8) 0.0726(3) 0.0255(5) 0.138(3) Uani 1 d . .
F22 F 1.0060(10) 0.1265(3) 0.2305(5) 0.141(3) Uani 1 d . .
F23 F 1.0474(10) 0.0910(7) 0.1084(12) 0.145(5) Uani 0.65 d P 1
F24 F 0.8137(11) 0.1070(6) 0.1455(15) 0.152(6) Uani 0.65 d P 1
F25 F 0.9366(15) 0.0456(4) 0.1772(8) 0.119(4) Uani 0.65 d P 1
F26 F 0.9164(15) 0.1553(4) 0.0753(9) 0.123(4) Uani 0.65 d P 1
F23' F 1.0070(24) 0.1385(11) 0.0891(18) 0.114(6) Uiso 0.35 d P 2
F24' F 0.8675(25) 0.0730(13) 0.1724(19) 0.120(7) Uiso 0.35 d P 2
F25' F 1.0264(23) 0.0560(10) 0.1609(18) 0.115(6) Uiso 0.35 d P 2
F26' F 0.8280(31) 0.1427(15) 0.0801(25) 0.153(10) Uiso 0.35 d P 2
O1 O 1.1102(4) 0.4862(2) 0.2155(3) 0.0550(12) Uani 1 d . .
C2 C 1.0713(6) 0.4662(3) 0.1165(4) 0.0482(14) Uani 1 d . .
H2A H 1.0554(6) 0.4280(3) 0.1156(4) 0.058 Uiso 1 calc R .
H2B H 1.1343(6) 0.4721(3) 0.0902(4) 0.058 Uiso 1 calc R .
C3 C 0.9567(6) 0.4951(3) 0.0540(4) 0.0457(13) Uani 1 d . .
H3A H 0.9738(6) 0.5333(3) 0.0588(4) 0.055 Uiso 1 calc R .
H3B H 0.9319(6) 0.4847(3) -0.0166(4) 0.055 Uiso 1 calc R .
O4 O 0.8598(4) 0.4855(2) 0.0826(3) 0.0418(9) Uani 1 d . .
C5 C 0.8032(6) 0.4366(3) 0.0515(5) 0.0469(13) Uani 1 d . .
H5A H 0.8539(6) 0.4086(3) 0.0952(5) 0.056 Uiso 1 calc R .
H5B H 0.7946(6) 0.4294(3) -0.0175(5) 0.056 Uiso 1 calc R .
C6 C 0.6816(6) 0.4362(3) 0.0554(4) 0.0485(14) Uani 1 d . .
H6A H 0.6324(6) 0.4655(3) 0.0146(4) 0.058 Uiso 1 calc R .
H6B H 0.6398(6) 0.4029(3) 0.0270(4) 0.058 Uiso 1 calc R .
O7 O 0.6916(3) 0.4414(2) 0.1538(3) 0.0422(9) Uani 1 d . .
C8 C 0.5801(5) 0.4331(2) 0.1637(4) 0.0401(12) Uani 1 d . .
H8A H 0.5973(5) 0.4184(2) 0.2306(4) 0.048 Uiso 1 calc R .
H8B H 0.5321(5) 0.4068(2) 0.1137(4) 0.048 Uiso 1 calc R .
C9 C 0.5056(5) 0.4822(2) 0.1501(4) 0.0385(11) Uani 1 d . .
H9A H 0.4973(5) 0.5005(2) 0.0880(4) 0.046 Uiso 1 calc R .
H9B H 0.4238(5) 0.4735(2) 0.1462(4) 0.046 Uiso 1 calc R .
O10 O 0.5689(3) 0.51472(14) 0.2353(3) 0.0334(7) Uani 1 d . .
C11 C 0.5075(4) 0.5583(2) 0.2463(4) 0.0305(10) Uani 1 d . .
C12 C 0.3992(5) 0.5760(2) 0.1749(4) 0.0383(11) Uani 1 d . .
H12A H 0.3624(5) 0.5579(2) 0.1133(4) 0.046 Uiso 1 calc R .
C13 C 0.3441(5) 0.6203(2) 0.1935(5) 0.0442(13) Uani 1 d . .
H13A H 0.2701(5) 0.6326(2) 0.1439(5) 0.053 Uiso 1 calc R .
C14 C 0.3957(5) 0.6465(2) 0.2830(5) 0.0434(13) Uani 1 d . .
H14A H 0.3575(5) 0.6767(2) 0.2951(5) 0.052 Uiso 1 calc R .
C15 C 0.5042(5) 0.6284(2) 0.3558(4) 0.0371(11) Uani 1 d . .
H15A H 0.5406(5) 0.6467(2) 0.4173(4) 0.045 Uiso 1 calc R .
C16 C 0.5587(4) 0.5839(2) 0.3383(4) 0.0307(10) Uani 1 d . .
O17 O 0.6635(3) 0.56170(14) 0.4061(3) 0.0324(7) Uani 1 d . .
C18 C 0.7105(5) 0.5835(3) 0.5038(4) 0.0402(12) Uani 1 d . .
H18A H 0.6454(5) 0.5870(3) 0.5285(4) 0.048 Uiso 1 calc R .
H18B H 0.7451(5) 0.6187(3) 0.5034(4) 0.048 Uiso 1 calc R .
C19 C 0.8063(5) 0.5473(3) 0.5691(4) 0.0449(13) Uani 1 d . .
H19A H 0.8398(5) 0.5608(3) 0.6383(4) 0.054 Uiso 1 calc R .
H19B H 0.7710(5) 0.5122(3) 0.5692(4) 0.054 Uiso 1 calc R .
O20 O 0.9002(3) 0.5431(2) 0.5340(3) 0.0381(8) Uani 1 d . .
C21 C 1.0021(5) 0.5137(3) 0.5971(4) 0.0429(13) Uani 1 d . .
H21A H 1.0030(5) 0.4793(3) 0.5658(4) 0.052 Uiso 1 calc R .
H21B H 0.9957(5) 0.5071(3) 0.6614(4) 0.052 Uiso 1 calc R .
C22 C 1.1168(5) 0.5421(3) 0.6153(4) 0.0432(13) Uani 1 d . .
H22A H 1.1155(5) 0.5770(3) 0.6447(4) 0.052 Uiso 1 calc R .
H22B H 1.1864(5) 0.5220(3) 0.6627(4) 0.052 Uiso 1 calc R .
O23 O 1.1293(3) 0.5481(2) 0.5232(3) 0.0413(9) Uani 1 d . .
C24 C 1.2483(5) 0.5669(3) 0.5391(5) 0.054(2) Uani 1 d . .
H24A H 1.3081(5) 0.5382(3) 0.5651(5) 0.065 Uiso 1 calc R .
H24B H 1.2718(5) 0.5957(3) 0.5887(5) 0.065 Uiso 1 calc R .
C25 C 1.2474(5) 0.5865(3) 0.4419(5) 0.0498(14) Uani 1 d . .
H25A H 1.1974(5) 0.6187(3) 0.4223(5) 0.060 Uiso 1 calc R .
H25B H 1.3310(5) 0.5961(3) 0.4516(5) 0.060 Uiso 1 calc R .
O26 O 1.2015(3) 0.5492(2) 0.3629(3) 0.0478(10) Uani 1 d . .
C27 C 1.2769(5) 0.5100(3) 0.3594(4) 0.0437(13) Uani 1 d . .
C28 C 1.3973(5) 0.5035(3) 0.4263(5) 0.051(2) Uani 1 d . .
H28A H 1.4331(5) 0.5270(3) 0.4805(5) 0.061 Uiso 1 calc R .
C29 C 1.4633(5) 0.4622(3) 0.4124(6) 0.059(2) Uani 1 d . .
H29A H 1.5457(5) 0.4584(3) 0.4568(6) 0.071 Uiso 1 calc R .
C30 C 1.4140(6) 0.4269(3) 0.3371(6) 0.057(2) Uani 1 d . .
H30A H 1.4612(6) 0.3983(3) 0.3309(6) 0.069 Uiso 1 calc R .
C31 C 1.2934(6) 0.4328(3) 0.2685(5) 0.054(2) Uani 1 d . .
H31A H 1.2580(6) 0.4082(3) 0.2160(5) 0.065 Uiso 1 calc R .
C32 C 1.2267(5) 0.4754(3) 0.2792(4) 0.0449(13) Uani 1 d . .
O33 O 0.7443(3) 0.76418(15) 0.0547(3) 0.0371(8) Uani 1 d . .
C34 C 0.6856(5) 0.7573(3) -0.0519(4) 0.0430(13) Uani 1 d . .
H34A H 0.6352(5) 0.7252(3) -0.0674(4) 0.052 Uiso 1 calc R .
H34B H 0.7472(5) 0.7534(3) -0.0803(4) 0.052 Uiso 1 calc R .
C35 C 0.6081(6) 0.8041(2) -0.0966(4) 0.0428(12) Uani 1 d . .
H35A H 0.6565(6) 0.8362(2) -0.0705(4) 0.051 Uiso 1 calc R .
H35B H 0.5840(6) 0.8034(2) -0.1697(4) 0.051 Uiso 1 calc R .
O36 O 0.5026(4) 0.8067(2) -0.0768(3) 0.0410(8) Uani 1 d . .
C37 C 0.4066(6) 0.7756(3) -0.1452(4) 0.0484(14) Uani 1 d . .
H37A H 0.4264(6) 0.7379(3) -0.1326(4) 0.058 Uiso 1 calc R .
H37B H 0.3960(6) 0.7836(3) -0.2144(4) 0.058 Uiso 1 calc R .
C38 C 0.2913(5) 0.7877(3) -0.1319(4) 0.0471(14) Uani 1 d . .
H38A H 0.2756(5) 0.8259(3) -0.1393(4) 0.057 Uiso 1 calc R .
H38B H 0.2227(5) 0.7695(3) -0.1844(4) 0.057 Uiso 1 calc R .
O39 O 0.2993(3) 0.7715(2) -0.0379(3) 0.0444(9) Uani 1 d . .
C40 C 0.1834(5) 0.7708(3) -0.0336(5) 0.0450(13) Uani 1 d . .
H40A H 0.1286(5) 0.7471(3) -0.0857(5) 0.054 Uiso 1 calc R .
H40B H 0.1480(5) 0.8065(3) -0.0462(5) 0.054 Uiso 1 calc R .
C41 C 0.1954(6) 0.7524(3) 0.0665(5) 0.054(2) Uani 1 d . .
H41A H 0.1141(6) 0.7429(3) 0.0632(5) 0.065 Uiso 1 calc R .
H41B H 0.2456(6) 0.7202(3) 0.0838(5) 0.065 Uiso 1 calc R .
O42 O 0.2479(3) 0.7899(2) 0.1436(3) 0.0486(10) Uani 1 d . .
C43 C 0.1767(5) 0.8303(3) 0.1519(4) 0.0418(12) Uani 1 d . .
C44 C 0.0529(5) 0.8364(3) 0.0897(5) 0.0455(13) Uani 1 d . .
H44A H 0.0127(5) 0.8114(3) 0.0391(5) 0.055 Uiso 1 calc R .
C45 C -0.0089(6) 0.8791(3) 0.1037(5) 0.056(2) Uani 1 d . .
H45A H -0.0924(6) 0.8831(3) 0.0623(5) 0.067 Uiso 1 calc R .
C46 C 0.0468(7) 0.9159(3) 0.1757(6) 0.059(2) Uani 1 d . .
H46A H 0.0025(7) 0.9453(3) 0.1830(6) 0.071 Uiso 1 calc R .
C47 C 0.1676(7) 0.9100(3) 0.2377(6) 0.060(2) Uani 1 d . .
H47A H 0.2069(7) 0.9353(3) 0.2881(6) 0.072 Uiso 1 calc R .
C48 C 0.2310(5) 0.8670(3) 0.2257(5) 0.0489(14) Uani 1 d . .
O49 O 0.3528(4) 0.8628(3) 0.2854(4) 0.076(2) Uani 1 d . .
C50 C 0.3901(8) 0.8247(4) 0.3536(8) 0.057(2) Uani 0.75 d P 1
H50A H 0.3955(8) 0.7912(4) 0.3212(8) 0.068 Uiso 0.75 calc PR 1
H50B H 0.3305(8) 0.8200(4) 0.3839(8) 0.068 Uiso 0.75 calc PR 1
C50' C 0.4098(16) 0.8646(9) 0.3808(15) 0.035(4) Uani 0.25 d P 2
H50C H 0.3503(16) 0.8543(9) 0.4086(15) 0.042 Uiso 0.25 calc PR 2
H50D H 0.4281(16) 0.9022(9) 0.3977(15) 0.042 Uiso 0.25 calc PR 2
C51 C 0.5137(6) 0.8379(3) 0.4348(5) 0.054(2) Uani 1 d . .
H51A H 0.5419(6) 0.8087(3) 0.4797(5) 0.065 Uiso 0.75 d PR 1
H51B H 0.5056(6) 0.8676(3) 0.4722(5) 0.065 Uiso 0.75 d PR 1
H51C H 0.4979(6) 0.8009(3) 0.4313(5) 0.065 Uiso 0.25 d PR 2
H51D H 0.5441(6) 0.8485(3) 0.5035(5) 0.065 Uiso 0.25 d PR 2
O52 O 0.6011(4) 0.8495(2) 0.3939(3) 0.0407(9) Uani 1 d . .
C53 C 0.7056(5) 0.8735(3) 0.4654(4) 0.0446(13) Uani 1 d . .
H53A H 0.7516(5) 0.8475(3) 0.5169(4) 0.053 Uiso 1 calc R .
H53B H 0.6816(5) 0.9026(3) 0.4985(4) 0.053 Uiso 1 calc R .
C54 C 0.7833(5) 0.8941(2) 0.4159(4) 0.0387(12) Uani 1 d . .
H54A H 0.7371(5) 0.9196(2) 0.3634(4) 0.046 Uiso 1 calc R .
H54B H 0.8548(5) 0.9122(2) 0.4652(4) 0.046 Uiso 1 calc R .
O55 O 0.8212(3) 0.85088(14) 0.3727(3) 0.0343(7) Uani 1 d . .
C56 C 0.9181(5) 0.8637(2) 0.3463(4) 0.0356(11) Uani 1 d . .
H56A H 0.9811(5) 0.8829(2) 0.4017(4) 0.043 Uiso 1 calc R .
H56B H 0.8892(5) 0.8867(2) 0.2869(4) 0.043 Uiso 1 calc R .
C57 C 0.9705(5) 0.8147(2) 0.3243(4) 0.0404(12) Uani 1 d . .
H57A H 1.0466(5) 0.8228(2) 0.3165(4) 0.049 Uiso 1 calc R .
H57B H 0.9889(5) 0.7895(2) 0.3799(4) 0.049 Uiso 1 calc R .
O58 O 0.8839(3) 0.7925(2) 0.2341(3) 0.0371(8) Uani 1 d . .
C59 C 0.9191(5) 0.7478(2) 0.1989(4) 0.0335(10) Uani 1 d . .
C60 C 1.0224(5) 0.7198(2) 0.2534(5) 0.0434(13) Uani 1 d . .
H60A H 1.0744(5) 0.7303(2) 0.3188(5) 0.052 Uiso 1 calc R .
C61 C 1.0486(6) 0.6746(3) 0.2086(6) 0.053(2) Uani 1 d . .
H61A H 1.1195(6) 0.6548(3) 0.2448(6) 0.064 Uiso 1 calc R .
C62 C 0.9756(6) 0.6591(2) 0.1163(6) 0.054(2) Uani 1 d . .
H62A H 0.9945(6) 0.6285(2) 0.0882(6) 0.064 Uiso 1 calc R .
C63 C 0.8703(6) 0.6885(2) 0.0608(5) 0.0439(13) Uani 1 d . .
H63A H 0.8187(6) 0.6780(2) -0.0048(5) 0.053 Uiso 1 calc R .
C64 C 0.8433(5) 0.7327(2) 0.1035(4) 0.0346(11) Uani 1 d . .
C65 C 0.7922(5) 0.4294(2) 0.4095(5) 0.0457(14) Uani 1 d . .
H65A H 0.7577(5) 0.4618(2) 0.4172(5) 0.055 Uiso 1 calc R .
C66 C 0.7542(6) 0.3823(3) 0.4384(6) 0.060(2) Uani 1 d . .
H66A H 0.6950(6) 0.3830(3) 0.4660(6) 0.072 Uiso 1 calc R .
C67 C 0.8028(6) 0.3350(3) 0.4268(6) 0.060(2) Uani 1 d . .
H67A H 0.7769(6) 0.3031(3) 0.4457(6) 0.072 Uiso 1 calc R .
C68 C 0.8882(7) 0.3345(2) 0.3880(5) 0.058(2) Uani 1 d . .
H68A H 0.9217(7) 0.3019(2) 0.3805(5) 0.070 Uiso 1 calc R .
C69 C 0.9282(6) 0.3806(2) 0.3589(4) 0.0466(14) Uani 1 d . .
H69A H 0.9879(6) 0.3794(2) 0.3318(4) 0.056 Uiso 1 calc R .
C70 C 0.8780(4) 0.4290(2) 0.3705(4) 0.0332(11) Uani 1 d . .
C71 C 0.9248(4) 0.4772(2) 0.3372(4) 0.0308(10) Uani 1 d . .
H71A H 1.0062(4) 0.4859(2) 0.3879(4) 0.037 Uiso 1 calc R .
H71B H 0.9333(4) 0.4692(2) 0.2741(4) 0.037 Uiso 1 calc R .
N72 N 0.8442(4) 0.5239(2) 0.3218(3) 0.0308(9) Uani 1 d . .
H72A H 0.8417(4) 0.5334(2) 0.3816(3) 0.037 Uiso 1 calc R .
H72B H 0.7669(4) 0.5153(2) 0.2785(3) 0.037 Uiso 1 calc R .
C73 C 0.8888(4) 0.5696(2) 0.2802(4) 0.0339(10) Uani 1 d . .
H73A H 0.8918(4) 0.5594(2) 0.2159(4) 0.041 Uiso 1 calc R .
H73B H 0.9719(4) 0.5791(2) 0.3269(4) 0.041 Uiso 1 calc R .
C74 C 0.8066(4) 0.6165(2) 0.2645(4) 0.0296(10) Uani 1 d . .
C75 C 0.7062(5) 0.6224(2) 0.1746(4) 0.0299(10) Uani 1 d . .
C76 C 0.6793(5) 0.5852(2) 0.0939(4) 0.0376(11) Uani 1 d . .
H76A H 0.7308(5) 0.5557(2) 0.1026(4) 0.045 Uiso 1 calc R .
C77 C 0.5835(6) 0.5913(2) 0.0073(4) 0.0474(13) Uani 1 d . .
H77A H 0.5676(6) 0.5659(2) -0.0439(4) 0.057 Uiso 1 calc R .
C78 C 0.5057(6) 0.6351(3) -0.0089(4) 0.0476(14) Uani 1 d . .
H78A H 0.4382(6) 0.6390(3) -0.0708(4) 0.057 Uiso 1 calc R .
C79 C 0.5280(5) 0.6722(2) 0.0652(4) 0.0413(12) Uani 1 d . .
H79A H 0.4760(5) 0.7017(2) 0.0535(4) 0.050 Uiso 1 calc R .
C80 C 0.6268(5) 0.6668(2) 0.1581(4) 0.0307(10) Uani 1 d . .
C81 C 0.6491(4) 0.7027(2) 0.2369(4) 0.0290(10) Uani 1 d . .
C82 C 0.7478(5) 0.6963(2) 0.3278(4) 0.0310(10) Uani 1 d . .
C83 C 0.7691(6) 0.7318(2) 0.4104(4) 0.0416(12) Uani 1 d . .
H83A H 0.7134(6) 0.7595(2) 0.4038(4) 0.050 Uiso 1 calc R .
C84 C 0.8670(7) 0.7261(2) 0.4962(4) 0.0502(15) Uani 1 d . .
H84A H 0.8802(7) 0.7502(2) 0.5490(4) 0.060 Uiso 1 calc R .
C85 C 0.9506(6) 0.6849(3) 0.5096(5) 0.0507(14) Uani 1 d . .
H85A H 1.0195(6) 0.6817(3) 0.5707(5) 0.061 Uiso 1 calc R .
C86 C 0.9321(5) 0.6497(2) 0.4342(4) 0.0373(11) Uani 1 d . .
H86A H 0.9890(5) 0.6223(2) 0.4433(4) 0.045 Uiso 1 calc R .
C87 C 0.8297(4) 0.6534(2) 0.3434(4) 0.0299(10) Uani 1 d . .
C88 C 0.5671(5) 0.7496(2) 0.2213(4) 0.0355(11) Uani 1 d . .
H88A H 0.4893(5) 0.7426(2) 0.1644(4) 0.043 Uiso 1 calc R .
H88B H 0.5499(5) 0.7548(2) 0.2814(4) 0.043 Uiso 1 calc R .
N89 N 0.6219(4) 0.7991(2) 0.2010(3) 0.0313(8) Uani 1 d . .
H89A H 0.6795(4) 0.8116(2) 0.2598(3) 0.038 Uiso 1 calc R .
H89B H 0.6596(4) 0.7917(2) 0.1588(3) 0.038 Uiso 1 calc R .
C90 C 0.5277(5) 0.8402(2) 0.1552(4) 0.0340(10) Uani 1 d . .
H90A H 0.4766(5) 0.8428(2) 0.1938(4) 0.041 Uiso 1 calc R .
H90B H 0.4750(5) 0.8293(2) 0.0865(4) 0.041 Uiso 1 calc R .
C91 C 0.5801(4) 0.8931(2) 0.1517(4) 0.0310(10) Uani 1 d . .
C92 C 0.5402(5) 0.9360(2) 0.1893(4) 0.0401(12) Uani 1 d . .
H92A H 0.4847(5) 0.9311(2) 0.2199(4) 0.048 Uiso 1 calc R .
C93 C 0.5821(6) 0.9861(2) 0.1820(5) 0.0480(14) Uani 1 d . .
H93A H 0.5533(6) 1.0154(2) 0.2063(5) 0.058 Uiso 1 calc R .
C94 C 0.6641(6) 0.9936(2) 0.1404(5) 0.0496(15) Uani 1 d . .
H94A H 0.6925(6) 1.0279(2) 0.1362(5) 0.060 Uiso 1 calc R .
C95 C 0.7060(6) 0.9509(3) 0.1043(5) 0.0468(13) Uani 1 d . .
H95A H 0.7629(6) 0.9559(3) 0.0751(5) 0.056 Uiso 1 calc R .
C96 C 0.6639(5) 0.9005(2) 0.1112(4) 0.0403(12) Uani 1 d . .
H96A H 0.6936(5) 0.8712(2) 0.0877(4) 0.048 Uiso 1 calc R .
N97 N 0.6665(7) 0.5390(4) 0.7660(7) 0.081(2) Uani 1 d . .
O98 O 0.6156(6) 0.5224(3) 0.6811(4) 0.075(2) Uani 1 d . .
O99 O 0.7011(7) 0.5131(4) 0.8450(7) 0.115(3) Uani 1 d . .
C100 C 0.6756(12) 0.5957(5) 0.7799(10) 0.107(4) Uani 1 d . .
H10A H 0.7403(52) 0.6092(6) 0.7619(60) 0.129 Uiso 1 calc R .
H10B H 0.6939(75) 0.6040(5) 0.8498(17) 0.129 Uiso 1 calc R .
H10C H 0.5986(27) 0.6120(5) 0.7373(48) 0.129 Uiso 1 calc R .
N101 N 1.1254(5) 0.2881(3) 0.2275(4) 0.061(2) Uani 1 d . .
O102 O 1.1303(7) 0.3106(3) 0.1552(5) 0.085(2) Uani 1 d . .
O103 O 1.0927(13) 0.3087(4) 0.2845(8) 0.155(5) Uani 1 d . .
C104 C 1.1534(10) 0.2319(4) 0.2423(8) 0.083(3) Uani 1 d . .
H10D H 1.1296(57) 0.2185(7) 0.2946(36) 0.100 Uiso 1 calc R .
H10E H 1.2406(13) 0.2266(5) 0.2622(49) 0.100 Uiso 1 calc R .
H10F H 1.1088(48) 0.2130(5) 0.1799(16) 0.100 Uiso 1 calc R .

loop_
_atom_type_symbol
_atom_type_description
_atom_type_scat_dispersion_real
_atom_type_scat_dispersion_imag
_atom_type_scat_source
C C 0.0181 0.0091 'International Tables Vol C Tables 4.2.6.8 and 6.1.1.4'
H H 0.0000 0.0000 'International Tables Vol C Tables 4.2.6.8 and 6.1.1.4'
N N 0.0311 0.0180 'International Tables Vol C Tables 4.2.6.8 and 6.1.1.4'
O O 0.0492 0.0322 'International Tables Vol C Tables 4.2.6.8 and 6.1.1.4'
F F 0.0727 0.0534 'International Tables Vol C Tables 4.2.6.8 and 6.1.1.4'
P P 0.2955 0.4335 'International Tables Vol C Tables 4.2.6.8 and 6.1.1.4'

loop_
_geom_angle_atom_site_label_1
_geom_angle_atom_site_label_2
_geom_angle_atom_site_label_3
_geom_angle
F13 P1 F12 178.9(4)
F13 P1 F15 89.0(4)
F12 P1 F15 90.5(4)
F13 P1 F14 89.6(4)
F12 P1 F14 89.4(3)
F15 P1 F14 89.2(4)
F13 P1 F16 89.7(4)
F12 P1 F16 91.2(4)
F15 P1 F16 90.7(4)
F14 P1 F16 179.3(4)
F13 P1 F11 91.0(3)
F12 P1 F11 89.5(3)
F15 P1 F11 178.9(4)
F14 P1 F11 89.6(3)
F16 P1 F11 90.4(3)
F23 P2 F26 90.1(9)
F24' P2 F26' 93.3(18)
F24' P2 F21 93.5(11)
F23 P2 F21 84.3(6)
F26 P2 F21 92.2(6)
F26' P2 F21 84.0(12)
F24' P2 F23' 170.8(15)
F26' P2 F23' 84.5(17)
F21 P2 F23' 95.2(10)
F23 P2 F24 176.3(9)
F26 P2 F24 93.3(9)
F21 P2 F24 94.2(7)
F24' P2 F25' 86.9(16)
F26' P2 F25' 173.3(15)
F21 P2 F25' 89.4(9)
F23' P2 F25' 96.2(14)
F24' P2 F22 87.6(11)
F23 P2 F22 91.6(7)
F26 P2 F22 90.5(6)
F26' P2 F22 100.7(13)
F21 P2 F22 175.1(5)
F23' P2 F22 84.1(10)
F24 P2 F22 89.7(8)
F25' P2 F22 85.9(9)
F23 P2 F25 93.8(9)
F26 P2 F25 175.8(9)
F21 P2 F25 86.8(6)
F24 P2 F25 82.7(8)
F22 P2 F25 90.9(5)
C32 O1 C2 116.9(5)
O1 C2 C3 106.9(5)
O4 C3 C2 113.6(5)
C5 O4 C3 114.2(4)
O4 C5 C6 110.5(5)
O7 C6 C5 110.9(5)
C6 O7 C8 113.1(4)
O7 C8 C9 113.5(5)
O10 C9 C8 106.4(4)
C11 O10 C9 116.3(4)
O10 C11 C12 124.3(5)
O10 C11 C16 116.0(4)
C12 C11 C16 119.7(5)
C11 C12 C13 119.9(5)
C14 C13 C12 120.6(5)
C13 C14 C15 119.8(5)
C16 C15 C14 119.8(5)
O17 C16 C15 124.7(5)
O17 C16 C11 115.2(4)
C15 C16 C11 120.1(5)
C16 O17 C18 116.5(4)
O17 C18 C19 107.4(5)
O20 C19 C18 109.9(4)
C19 O20 C21 114.3(4)
O20 C21 C22 111.1(5)
O23 C22 C21 108.9(4)
C22 O23 C24 111.0(4)
O23 C24 C25 109.1(5)
O26 C25 C24 113.6(6)
C27 O26 C25 118.0(5)
O26 C27 C32 114.9(5)
O26 C27 C28 125.5(6)
C32 C27 C28 119.6(6)
C29 C28 C27 119.0(7)
C30 C29 C28 122.1(6)
C29 C30 C31 120.0(7)
C32 C31 C30 118.6(7)
O1 C32 C27 115.4(6)
O1 C32 C31 124.0(6)
C27 C32 C31 120.6(6)
C64 O33 C34 116.1(4)
O33 C34 C35 109.2(5)
O36 C35 C34 113.8(5)
C35 O36 C37 111.9(4)
O36 C37 C38 109.1(5)
O39 C38 C37 111.1(5)
C38 O39 C40 111.3(4)
O39 C40 C41 109.6(5)
O42 C41 C40 114.0(5)
C43 O42 C41 118.5(5)
O42 C43 C48 117.3(5)
O42 C43 C44 124.1(6)
C48 C43 C44 118.6(6)
C45 C44 C43 119.0(6)
C46 C45 C44 121.8(6)
C45 C46 C47 119.7(7)
C46 C47 C48 119.4(7)
C43 C48 O49 119.7(7)
C43 C48 C47 121.5(6)
O49 C48 C47 118.7(6)
C50' O49 C48 131.0(9)
C50 O49 C48 119.1(6)
O49 C50 C51 110.8(8)
O49 C50' C51 125.3(15)
C50' C51 O52 108.1(10)
O52 C51 C50 111.7(5)
C53 O52 C51 111.4(4)
O52 C53 C54 109.8(4)
O55 C54 C53 108.5(5)
C56 O55 C54 112.9(4)
O55 C56 C57 109.6(4)
O58 C57 C56 108.4(4)
C59 O58 C57 116.7(4)
C60 C59 C64 121.3(5)
C60 C59 O58 123.4(5)
C64 C59 O58 115.3(4)
C59 C60 C61 117.9(6)
C62 C61 C60 121.7(6)
C61 C62 C63 119.9(6)
C64 C63 C62 119.2(6)
O33 C64 C59 116.6(4)
O33 C64 C63 123.3(5)
C59 C64 C63 120.1(5)
C70 C65 C66 120.7(6)
C67 C66 C65 120.1(7)
C68 C67 C66 119.3(6)
C67 C68 C69 122.0(6)
C68 C69 C70 118.6(6)
C65 C70 C69 119.2(5)
C65 C70 C71 124.9(5)
C69 C70 C71 115.9(5)
N72 C71 C70 113.1(4)
C71 N72 C73 111.2(4)
N72 C73 C74 110.7(4)
C75 C74 C87 120.4(4)
C75 C74 C73 119.9(4)
C87 C74 C73 119.6(4)
C74 C75 C80 120.8(4)
C74 C75 C76 121.7(5)
C80 C75 C76 117.5(5)
C77 C76 C75 121.6(5)
C76 C77 C78 120.9(5)
C79 C78 C77 119.9(5)
C78 C79 C80 120.9(5)
C79 C80 C81 122.4(5)
C79 C80 C75 119.2(5)
C81 C80 C75 118.4(5)
C82 C81 C80 121.0(5)
C82 C81 C88 119.6(4)
C80 C81 C88 119.4(5)
C81 C82 C87 120.9(4)
C81 C82 C83 121.4(5)
C87 C82 C83 117.7(5)
C84 C83 C82 120.5(6)
C83 C84 C85 121.5(5)
C86 C85 C84 119.8(5)
C85 C86 C87 121.0(5)
C86 C87 C74 122.2(5)
C86 C87 C82 119.4(5)
C74 C87 C82 118.4(4)
N89 C88 C81 112.4(4)
C90 N89 C88 111.2(4)
N89 C90 C91 113.1(4)
C96 C91 C92 119.5(5)
C96 C91 C90 122.0(5)
C92 C91 C90 118.5(5)
C93 C92 C91 119.8(6)
C94 C93 C92 120.8(6)
C93 C94 C95 119.8(5)
C94 C95 C96 119.6(6)
C91 C96 C95 120.5(5)
O98 N97 O99 127.1(10)
O98 N97 C100 117.8(9)
O99 N97 C100 114.6(11)
O103 N101 O102 123.1(9)
O103 N101 C104 116.9(8)
O102 N101 C104 119.9(7)

loop_
_geom_bond_atom_site_label_1
_geom_bond_atom_site_label_2
_geom_bond_distance
P1 F13 1.564(6)
P1 F12 1.571(6)
P1 F15 1.580(6)
P1 F14 1.592(5)
P1 F16 1.581(6)
P1 F11 1.596(5)
P2 F24' 1.40(3)
P2 F23 1.543(9)
P2 F26 1.551(8)
P2 F26' 1.57(3)
P2 F21 1.547(7)
P2 F23' 1.56(2)
P2 F24 1.557(10)
P2 F25' 1.55(2)
P2 F22 1.567(7)
P2 F25 1.580(8)
O1 C32 1.367(7)
O1 C2 1.426(7)
C2 C3 1.509(9)
C3 O4 1.410(7)
O4 C5 1.406(7)
C5 C6 1.488(9)
C6 O7 1.402(7)
O7 C8 1.423(7)
C8 C9 1.504(8)
C9 O10 1.437(6)
O10 C11 1.377(6)
C11 C12 1.382(7)
C11 C16 1.399(7)
C12 C13 1.390(8)
C13 C14 1.377(9)
C14 C15 1.393(8)
C15 C16 1.385(8)
C16 O17 1.378(6)
O17 C18 1.424(6)
C18 C19 1.487(8)
C19 O20 1.421(6)
O20 C21 1.420(6)
C21 C22 1.486(8)
C22 O23 1.423(7)
O23 C24 1.440(7)
C24 C25 1.502(9)
C25 O26 1.428(8)
O26 C27 1.365(8)
C27 C32 1.397(9)
C27 C28 1.398(8)
C28 C29 1.380(11)
C29 C30 1.361(12)
C30 C31 1.405(10)
C31 C32 1.396(10)
O33 C64 1.376(7)
O33 C34 1.443(7)
C34 C35 1.493(9)
C35 O36 1.414(7)
O36 C37 1.428(7)
C37 C38 1.507(9)
C38 O39 1.402(7)
O39 C40 1.422(7)
C40 C41 1.490(9)
C41 O42 1.420(9)
O42 C43 1.376(8)
C43 C48 1.379(9)
C43 C44 1.411(8)
C44 C45 1.380(10)
C45 C46 1.368(11)
C46 C47 1.382(11)
C47 C48 1.387(11)
C48 O49 1.380(8)
O49 C50' 1.29(2)
O49 C50 1.335(12)
C50 C51 1.526(11)
C50' C51 1.37(2)
C51 O52 1.435(7)
O52 C53 1.415(7)
C53 C54 1.489(9)
C54 O55 1.432(6)
O55 C56 1.407(6)
C56 C57 1.488(8)
C57 O58 1.433(7)
O58 C59 1.384(6)
C59 C60 1.379(8)
C59 C64 1.382(8)
C60 C61 1.421(9)
C61 C62 1.344(11)
C62 C63 1.415(9)
C63 C64 1.388(8)
C65 C70 1.365(8)
C65 C66 1.408(9)
C66 C67 1.378(11)
C67 C68 1.357(12)
C68 C69 1.399(10)
C69 C70 1.413(8)
C70 C71 1.510(7)
C71 N72 1.494(6)
N72 C73 1.509(6)
C73 C74 1.509(7)
C74 C75 1.396(7)
C74 C87 1.427(7)
C75 C80 1.437(7)
C75 C76 1.446(7)
C76 C77 1.339(8)
C77 C78 1.414(9)
C78 C79 1.382(9)
C79 C80 1.411(8)
C80 C81 1.411(7)
C81 C82 1.395(7)
C81 C88 1.508(7)
C82 C87 1.428(7)
C82 C83 1.449(7)
C83 C84 1.344(9)
C84 C85 1.412(10)
C85 C86 1.370(9)
C86 C87 1.410(7)
C88 N89 1.507(6)
N89 C90 1.491(6)
C90 C91 1.498(7)
C91 C96 1.372(8)
C91 C92 1.392(8)
C92 C93 1.390(9)
C93 C94 1.365(10)
C94 C95 1.388(10)
C95 C96 1.398(8)
N97 O98 1.221(11)
N97 O99 1.251(10)
N97 C100 1.456(15)
N101 O103 1.179(9)
N101 O102 1.225(9)
N101 C104 1.466(12)
